data_4129895
loop_
_publ_author_name
'Carrera, Elisa I.'
'Lanterna, Anabel E.'
'Lough, Alan J.'
'Scaiano, Juan C.'
'Seferos, Dwight S.'

_publ_section_title
;
 A Mechanistic Study of Halogen Addition and Photoelimination from
 \p-Conjugated Tellurophenes.
;
_journal_issue 8
_journal_name_full 'Journal of the American Chemical Society'
_journal_page_first 2678
_journal_page_last 2689
_journal_paper_doi 10.1021/jacs.5b11649
_journal_volume 138
_journal_year 2016
_chemical_formula_moiety 'C16 H2 Br2 F10 Te'
_chemical_formula_sum 'C16 H2 Br2 F10 Te'
_chemical_formula_weight 671.60
_space_group_crystal_system orthorhombic
_space_group_IT_number 60
_space_group_name_Hall '-P 2n 2ab'
_space_group_name_H-M_alt 'P b c n'
_atom_sites_solution_hydrogens geom
_audit_creation_method SHELXL-2014/7
_cell_angle_alpha 90
_cell_angle_beta 90
_cell_angle_gamma 90
_cell_formula_units_Z 4
_cell_length_a 18.1548(11)
_cell_length_b 10.5369(7)
_cell_length_c 9.3957(5)
_cell_measurement_reflns_used 3340
_cell_measurement_temperature 147(2)
_cell_measurement_theta_max 27.51
_cell_measurement_theta_min 2.24
_cell_volume 1797.35(19)
_computing_cell_refinement APEX2
_computing_data_collection 'APEX2 (Bruker, 2014)'
_computing_data_reduction 'SAINT (Bruker, 2014)'
_computing_molecular_graphics 'PLATON (Spek, 2009)'
_computing_publication_material 'SHELXTL (Sheldrick, 2008)'
_computing_structure_refinement 'SHELXL-2014/7 (Sheldrick, 2015)'
_computing_structure_solution 'SHELXT (Sheldrick, 2008)'
_diffrn_ambient_temperature 147(2)
_diffrn_measured_fraction_theta_full 1.000
_diffrn_measured_fraction_theta_max 0.998
_diffrn_measurement_device_type 'Bruker Kappa APEX-DUO CCD'
_diffrn_measurement_method '\f and \w scans'
_diffrn_radiation_type MoK\a
_diffrn_radiation_wavelength 0.71073
_diffrn_reflns_av_R_equivalents 0.0307
_diffrn_reflns_av_unetI/netI 0.0268
_diffrn_reflns_Laue_measured_fraction_full 1.000
_diffrn_reflns_Laue_measured_fraction_max 0.998
_diffrn_reflns_limit_h_max 23
_diffrn_reflns_limit_h_min -16
_diffrn_reflns_limit_k_max 8
_diffrn_reflns_limit_k_min -13
_diffrn_reflns_limit_l_max 11
_diffrn_reflns_limit_l_min -12
_diffrn_reflns_number 8966
_diffrn_reflns_point_group_measured_fraction_full 1.000
_diffrn_reflns_point_group_measured_fraction_max 0.998
_diffrn_reflns_theta_full 25.242
_diffrn_reflns_theta_max 27.509
_diffrn_reflns_theta_min 2.235
_diffrn_source 'sealed tube with Bruker Triumph monochromator'
_exptl_absorpt_coefficient_mu 6.200
_exptl_absorpt_correction_T_max 0.7456
_exptl_absorpt_correction_T_min 0.5905
_exptl_absorpt_correction_type multi-scan
_exptl_absorpt_process_details 'SADABS (Sheldrick, 1996)'
_exptl_crystal_colour 'pale green'
_exptl_crystal_density_diffrn 2.482
_exptl_crystal_description Block
_exptl_crystal_F_000 1240
_exptl_crystal_size_max 0.310
_exptl_crystal_size_mid 0.240
_exptl_crystal_size_min 0.200
_refine_diff_density_max 0.430
_refine_diff_density_min -0.559
_refine_diff_density_rms 0.103
_refine_ls_extinction_method none
_refine_ls_goodness_of_fit_ref 1.027
_refine_ls_hydrogen_treatment constr
_refine_ls_matrix_type full
_refine_ls_number_parameters 132
_refine_ls_number_reflns 2066
_refine_ls_number_restraints 0
_refine_ls_restrained_S_all 1.027
_refine_ls_R_factor_all 0.0315
_refine_ls_R_factor_gt 0.0210
_refine_ls_shift/su_max 0.002
_refine_ls_shift/su_mean 0.000
_refine_ls_structure_factor_coef Fsqd
_refine_ls_weighting_details 'w=1/[\s^2^(Fo^2^)+(0.0190P)^2^+0.9332P] where P=(Fo^2^+2Fc^2^)/3'
_refine_ls_weighting_scheme calc
_refine_ls_wR_factor_gt 0.0422
_refine_ls_wR_factor_ref 0.0452
_reflns_Friedel_coverage 0.000
_reflns_number_gt 1727
_reflns_number_total 2066
_reflns_threshold_expression 'I > 2\s(I)'
_cod_data_source_file ja5b11649_si_002.cif
_cod_data_source_block d15112
_cod_database_code 4129895
_shelx_shelxl_version_number 2014/7
_shelx_space_group_comment
; 
The symmetry employed for this shelxl refinement is uniquely defined 
by the following loop, which should always be used as a source of 
symmetry information in preference to the above space-group names. 
They are only intended as comments. 
;
_shelx_estimated_absorpt_t_min 0.249
_shelx_estimated_absorpt_t_max 0.370

loop_
_space_group_symop_operation_xyz
'x, y, z'
'x+1/2, -y+1/2, -z'
'-x, y, -z+1/2'
'-x+1/2, -y+1/2, z+1/2'
'-x, -y, -z'
'-x-1/2, y-1/2, z'
'x, -y, z-1/2'
'x-1/2, y-1/2, -z-1/2'

loop_
_atom_site_label
_atom_site_type_symbol
_atom_site_fract_x
_atom_site_fract_y
_atom_site_fract_z
_atom_site_U_iso_or_equiv
_atom_site_adp_type
_atom_site_occupancy
_atom_site_site_symmetry_order
_atom_site_calc_flag
_atom_site_refinement_flags_posn
_atom_site_refinement_flags_adp
_atom_site_refinement_flags_occupancy
Te2 Te 0.5000 0.60821(2) 0.2500 0.01370(7) Uani 1 2 d S T P
Br1 Br 0.57850(2) 0.62971(2) 0.48896(3) 0.02423(8) Uani 1 1 d . . .
F1 F 0.56669(9) 0.89970(15) -0.09935(16) 0.0290(4) Uani 1 1 d . . .
F2 F 0.66485(10) 0.85167(15) -0.30478(16) 0.0336(4) Uani 1 1 d . . .
F3 F 0.76327(9) 0.65851(15) -0.27465(17) 0.0340(4) Uani 1 1 d . . .
F4 F 0.76538(9) 0.51896(15) -0.03268(16) 0.0295(4) Uani 1 1 d . . .
F5 F 0.67020(8) 0.57318(13) 0.18054(14) 0.0215(3) Uani 1 1 d . . .
C1 C 0.53113(14) 0.8710(2) 0.2010(3) 0.0178(5) Uani 1 1 d . . .
H1 H 0.5506 0.9489 0.1668 0.021 Uiso 1 1 calc R U .
C2 C 0.56072(13) 0.7605(2) 0.1593(2) 0.0147(5) Uani 1 1 d . . .
C3 C 0.61502(13) 0.7370(2) 0.0476(2) 0.0155(5) Uani 1 1 d . . .
C4 C 0.61575(15) 0.8058(2) -0.0785(3) 0.0193(6) Uani 1 1 d . . .
C5 C 0.66519(16) 0.7810(3) -0.1858(3) 0.0237(6) Uani 1 1 d . . .
C6 C 0.71548(15) 0.6844(3) -0.1705(3) 0.0232(6) Uani 1 1 d . . .
C7 C 0.71685(15) 0.6138(2) -0.0475(3) 0.0206(6) Uani 1 1 d . . .
C8 C 0.66741(14) 0.6413(2) 0.0595(2) 0.0164(5) Uani 1 1 d . . .

loop_
_atom_site_aniso_label
_atom_site_aniso_U_11
_atom_site_aniso_U_22
_atom_site_aniso_U_33
_atom_site_aniso_U_23
_atom_site_aniso_U_13
_atom_site_aniso_U_12
Te2 0.01530(12) 0.01149(10) 0.01429(11) 0.000 0.00085(10) 0.000
Br1 0.02568(16) 0.02739(14) 0.01963(13) 0.00206(10) -0.00686(12) 0.00398(11)
F1 0.0329(10) 0.0279(9) 0.0262(8) 0.0105(7) 0.0032(7) 0.0081(7)
F2 0.0459(11) 0.0341(9) 0.0207(8) 0.0084(7) 0.0094(8) -0.0055(8)
F3 0.0374(10) 0.0325(9) 0.0322(9) -0.0062(7) 0.0211(8) -0.0065(8)
F4 0.0275(9) 0.0270(9) 0.0340(8) -0.0051(7) 0.0064(8) 0.0085(7)
F5 0.0236(8) 0.0220(7) 0.0188(7) 0.0019(6) 0.0001(7) 0.0043(7)
C1 0.0207(14) 0.0159(12) 0.0167(12) 0.0005(9) -0.0021(11) -0.0015(10)
C2 0.0146(13) 0.0162(12) 0.0134(11) 0.0024(9) -0.0008(10) -0.0040(10)
C3 0.0136(13) 0.0169(12) 0.0160(11) -0.0024(9) 0.0008(10) -0.0044(10)
C4 0.0198(14) 0.0179(13) 0.0202(12) 0.0016(10) -0.0013(11) -0.0029(11)
C5 0.0324(16) 0.0215(13) 0.0171(12) 0.0017(10) 0.0030(12) -0.0093(12)
C6 0.0242(15) 0.0243(14) 0.0211(13) -0.0056(11) 0.0100(12) -0.0085(12)
C7 0.0183(14) 0.0167(12) 0.0266(13) -0.0066(10) 0.0017(12) 0.0000(10)
C8 0.0162(14) 0.0185(12) 0.0147(11) -0.0020(9) -0.0003(10) -0.0045(10)

loop_
_atom_type_symbol
_atom_type_description
_atom_type_scat_dispersion_real
_atom_type_scat_dispersion_imag
_atom_type_scat_source
C C 0.0033 0.0016 'International Tables Vol C Tables 4.2.6.8 and 6.1.1.4'
H H 0.0000 0.0000 'International Tables Vol C Tables 4.2.6.8 and 6.1.1.4'
F F 0.0171 0.0103 'International Tables Vol C Tables 4.2.6.8 and 6.1.1.4'
Te Te -0.5308 1.6751 'International Tables Vol C Tables 4.2.6.8 and 6.1.1.4'
Br Br -0.2901 2.4595 'International Tables Vol C Tables 4.2.6.8 and 6.1.1.4'

loop_
_geom_angle_atom_site_label_1
_geom_angle_atom_site_label_2
_geom_angle_atom_site_label_3
_geom_angle
_geom_angle_site_symmetry_1
_geom_angle_site_symmetry_3
C2 Te2 C2 81.94(13) . 3_655
C2 Te2 Br1 89.78(6) . .
C2 Te2 Br1 82.86(6) 3_655 .
C2 Te2 Br1 82.86(6) . 3_655
C2 Te2 Br1 89.78(6) 3_655 3_655
Br1 Te2 Br1 170.259(14) . 3_655
C2 C1 C1 119.67(15) . 3_655
C2 C1 H1 120.2 . .
C1 C1 H1 120.2 3_655 .
C1 C2 C3 128.8(2) . .
C1 C2 Te2 109.32(18) . .
C3 C2 Te2 120.68(16) . .
C4 C3 C8 116.1(2) . .
C4 C3 C2 122.1(2) . .
C8 C3 C2 121.7(2) . .
F1 C4 C5 117.7(2) . .
F1 C4 C3 120.1(2) . .
C5 C4 C3 122.2(2) . .
F2 C5 C4 120.2(2) . .
F2 C5 C6 120.0(2) . .
C4 C5 C6 119.8(2) . .
F3 C6 C7 119.6(2) . .
F3 C6 C5 120.4(2) . .
C7 C6 C5 120.0(2) . .
F4 C7 C6 120.2(2) . .
F4 C7 C8 120.6(2) . .
C6 C7 C8 119.2(2) . .
F5 C8 C7 118.7(2) . .
F5 C8 C3 118.7(2) . .
C7 C8 C3 122.6(2) . .

loop_
_geom_bond_atom_site_label_1
_geom_bond_atom_site_label_2
_geom_bond_distance
_geom_bond_site_symmetry_2
Te2 C2 2.125(2) .
Te2 C2 2.125(2) 3_655
Te2 Br1 2.6689(3) .
Te2 Br1 2.6689(3) 3_655
F1 C4 1.346(3) .
F2 C5 1.343(3) .
F3 C6 1.336(3) .
F4 C7 1.340(3) .
F5 C8 1.345(3) .
C1 C2 1.341(3) .
C1 C1 1.458(5) 3_655
C1 H1 0.9500 .
C2 C3 1.461(3) .
C3 C4 1.389(3) .
C3 C8 1.391(3) .
C4 C5 1.375(4) .
C5 C6 1.375(4) .
C6 C7 1.375(4) .
C7 C8 1.378(3) .

loop_
_geom_torsion_atom_site_label_1
_geom_torsion_atom_site_label_2
_geom_torsion_atom_site_label_3
_geom_torsion_atom_site_label_4
_geom_torsion
_geom_torsion_site_symmetry_1
C1 C1 C2 C3 169.9(3) 3_655
C1 C1 C2 Te2 2.4(4) 3_655
C1 C2 C3 C4 -36.1(4) .
Te2 C2 C3 C4 130.1(2) .
C1 C2 C3 C8 146.2(3) .
Te2 C2 C3 C8 -47.5(3) .
C8 C3 C4 F1 179.6(2) .
C2 C3 C4 F1 1.8(4) .
C8 C3 C4 C5 0.1(4) .
C2 C3 C4 C5 -177.8(2) .
F1 C4 C5 F2 1.8(4) .
C3 C4 C5 F2 -178.6(2) .
F1 C4 C5 C6 -178.8(2) .
C3 C4 C5 C6 0.8(4) .
F2 C5 C6 F3 -1.3(4) .
C4 C5 C6 F3 179.3(2) .
F2 C5 C6 C7 178.6(2) .
C4 C5 C6 C7 -0.8(4) .
F3 C6 C7 F4 -0.6(4) .
C5 C6 C7 F4 179.5(2) .
F3 C6 C7 C8 179.9(2) .
C5 C6 C7 C8 0.0(4) .
F4 C7 C8 F5 1.8(4) .
C6 C7 C8 F5 -178.7(2) .
F4 C7 C8 C3 -178.6(2) .
C6 C7 C8 C3 0.9(4) .
C4 C3 C8 F5 178.7(2) .
C2 C3 C8 F5 -3.5(3) .
C4 C3 C8 C7 -0.9(3) .
C2 C3 C8 C7 176.9(2) .
